data_7704652
loop_
_publ_author_name
'Navr\'atil, Michal'
'Faria, Erica N.'
'Panahy, Geve'
'C\'isa\<rov\'a, Ivana'
'Goicoechea, Jose M.'
'\<St\<epni\<cka, Petr'

_publ_section_title
;
 Novel ferrocenyl functionalised phosphinecarboxamides: synthesis,
 characterisation and coordination.
;
_journal_issue 25
_journal_name_full 'Dalton transactions (Cambridge, England : 2003)'
_journal_page_first 8645
_journal_page_last 8651
_journal_paper_doi 10.1039/d0dt01908a
_journal_volume 49
_journal_year 2020
_chemical_formula_moiety 'C11 H12 Fe N O P'
_chemical_formula_sum 'C11 H12 Fe N O P'
_chemical_formula_weight 261.04
_chemical_name_systematic
;
 PH2C(O)NH[Fe]
;
_space_group_crystal_system monoclinic
_space_group_IT_number 14
_space_group_name_Hall '-P 2ybc'
_space_group_name_H-M_alt 'P 1 21/c 1'
_atom_sites_solution_hydrogens mixed
_audit_creation_method SHELXL-2013
_audit_update_record
;
2020-05-26 deposited with the CCDC.	2020-06-10 downloaded from the CCDC.
;
_cell_angle_alpha 90
_cell_angle_beta 103.758(3)
_cell_angle_gamma 90
_cell_formula_units_Z 8
_cell_length_a 15.9398(5)
_cell_length_b 7.9962(3)
_cell_length_c 17.9686(5)
_cell_measurement_reflns_used 3265
_cell_measurement_temperature 150(2)
_cell_measurement_theta_max 75.8800
_cell_measurement_theta_min 6.0750
_cell_volume 2224.53(13)
_computing_cell_refinement
;
'CrysAlisPro 1.171.38.43b (Rigaku OD, 2015)'
;
_computing_data_collection
;
'CrysAlisPro 1.171.38.43b (Rigaku OD, 2015)'
;
_computing_data_reduction
;
'CrysAlisPro 1.171.38.43b (Rigaku OD, 2015)'
;
_computing_molecular_graphics 'WinGX (Farrugia, 2005)'
_computing_publication_material 'XCIF (Sheldrick, 2001)'
_computing_structure_refinement 'SHELXL-2014 (Sheldrick, 2014)'
_computing_structure_solution 'SHELXS-97 (Sheldrick, 1990)'
_diffrn_ambient_temperature 150(2)
_diffrn_detector_area_resol_mean 10.4102
_diffrn_measured_fraction_theta_full 1.000
_diffrn_measured_fraction_theta_max 0.985
_diffrn_measurement_device_type 'SuperNova, Dual, Cu at zero, Atlas'
_diffrn_measurement_method '\w scans'
_diffrn_radiation_monochromator mirror
_diffrn_radiation_source 'SuperNova (Cu) X-ray Source'
_diffrn_radiation_type CuK\a
_diffrn_radiation_wavelength 1.54178
_diffrn_reflns_av_R_equivalents 0.0514
_diffrn_reflns_av_unetI/netI 0.0571
_diffrn_reflns_Laue_measured_fraction_full 1.000
_diffrn_reflns_Laue_measured_fraction_max 0.985
_diffrn_reflns_limit_h_max 19
_diffrn_reflns_limit_h_min -17
_diffrn_reflns_limit_k_max 9
_diffrn_reflns_limit_k_min -8
_diffrn_reflns_limit_l_max 20
_diffrn_reflns_limit_l_min -22
_diffrn_reflns_number 11907
_diffrn_reflns_point_group_measured_fraction_full 1.000
_diffrn_reflns_point_group_measured_fraction_max 0.985
_diffrn_reflns_theta_full 67.679
_diffrn_reflns_theta_max 76.153
_diffrn_reflns_theta_min 5.068
_exptl_absorpt_coefficient_mu 11.995
_exptl_absorpt_correction_T_max 1.00000
_exptl_absorpt_correction_T_min 0.50850
_exptl_absorpt_correction_type multi-scan
_exptl_absorpt_process_details
;
CrysAlisPro 1.171.38.43b (Rigaku Oxford Diffraction, 2015)
Empirical absorption correction using spherical harmonics,
 implemented in SCALE3 ABSPACK scaling algorithm.
;
_exptl_crystal_colour orange
_exptl_crystal_density_diffrn 1.559
_exptl_crystal_description plate
_exptl_crystal_F_000 1072
_exptl_crystal_size_max 0.100
_exptl_crystal_size_mid 0.060
_exptl_crystal_size_min 0.030
_refine_diff_density_max 0.667
_refine_diff_density_min -0.916
_refine_diff_density_rms 0.084
_refine_ls_extinction_method none
_refine_ls_goodness_of_fit_ref 1.020
_refine_ls_hydrogen_treatment mixed
_refine_ls_matrix_type full
_refine_ls_number_parameters 295
_refine_ls_number_reflns 4582
_refine_ls_number_restraints 1
_refine_ls_restrained_S_all 1.020
_refine_ls_R_factor_all 0.0650
_refine_ls_R_factor_gt 0.0442
_refine_ls_shift/su_max 0.000
_refine_ls_shift/su_mean 0.000
_refine_ls_structure_factor_coef Fsqd
_refine_ls_weighting_details 'w=1/[\s^2^(Fo^2^)+(0.0484P)^2^+1.2725P] where P=(Fo^2^+2Fc^2^)/3'
_refine_ls_weighting_scheme calc
_refine_ls_wR_factor_gt 0.1016
_refine_ls_wR_factor_ref 0.1134
_reflns_Friedel_coverage 0.000
_reflns_number_gt 3553
_reflns_number_total 4582
_reflns_threshold_expression 'I > 2\s(I)'
_cod_data_source_file d0dt01908a2.cif
_cod_data_source_block compound_1
_cod_depositor_comments 'Adding full bibliography for 7704652--7704657.cif.'
_cod_original_sg_symbol_H-M 'P 21/c'
_cod_database_code 7704652
_shelx_space_group_comment
;
The symmetry employed for this shelxl refinement is uniquely defined
by the following loop, which should always be used as a source of
symmetry information in preference to the above space-group names.
They are only intended as comments.
;
_shelx_estimated_absorpt_t_min 0.380
_shelx_estimated_absorpt_t_max 0.715
_shelxl_version_number 2013-4

loop_
_space_group_symop_operation_xyz
'x, y, z'
'-x, y+1/2, -z+1/2'
'-x, -y, -z'
'x, -y-1/2, z-1/2'

loop_
_atom_site_label
_atom_site_type_symbol
_atom_site_fract_x
_atom_site_fract_y
_atom_site_fract_z
_atom_site_U_iso_or_equiv
_atom_site_adp_type
_atom_site_occupancy
_atom_site_site_symmetry_order
_atom_site_calc_flag
_atom_site_refinement_flags_posn
_atom_site_refinement_flags_adp
_atom_site_refinement_flags_occupancy
_atom_site_disorder_assembly
_atom_site_disorder_group
P1 P 0.43524(6) 0.18498(13) 0.42573(5) 0.0345(2) Uani 1 1 d . . . . .
H1 H 0.508(5) 0.229(9) 0.413(5) 0.11(3) Uiso 1 1 d . . . . .
H2 H 0.461(5) 0.161(10) 0.504(5) 0.12(3) Uiso 1 1 d . . . . .
C1 C 0.3984(2) 0.4046(5) 0.43022(18) 0.0271(7) Uani 1 1 d . . . . .
O1 O 0.39333(18) 0.5006(4) 0.37515(13) 0.0365(6) Uani 1 1 d . . . . .
N1 N 0.37212(19) 0.4463(4) 0.49345(16) 0.0278(6) Uani 1 1 d . . . . .
H3 H 0.380(3) 0.379(6) 0.529(3) 0.032(11) Uiso 1 1 d . . . . .
Fe1 Fe 0.21466(3) 0.69166(7) 0.49035(3) 0.02648(14) Uani 1 1 d . . . . .
C2 C 0.3396(2) 0.6012(5) 0.51035(18) 0.0265(6) Uani 1 1 d . . . . .
C3 C 0.3317(2) 0.7548(5) 0.4697(2) 0.0309(7) Uani 1 1 d . . . . .
H3A H 0.3429 0.7727 0.4206 0.037 Uiso 1 1 calc R U . . .
C4 C 0.3039(2) 0.8770(5) 0.5162(2) 0.0357(8) Uani 1 1 d . . . . .
H4 H 0.2939 0.9919 0.5037 0.043 Uiso 1 1 calc R U . . .
C5 C 0.2936(2) 0.7984(5) 0.5846(2) 0.0365(8) Uani 1 1 d . . . . .
H5 H 0.2758 0.8514 0.6257 0.044 Uiso 1 1 calc R U . . .
C6 C 0.3145(2) 0.6270(5) 0.58043(18) 0.0291(7) Uani 1 1 d . . . . .
H6 H 0.3122 0.5441 0.6177 0.035 Uiso 1 1 calc R U . . .
C7 C 0.1311(2) 0.5362(6) 0.4177(2) 0.0406(9) Uani 1 1 d . . . . .
H7 H 0.1460 0.4384 0.3937 0.049 Uiso 1 1 calc R U . . .
C8 C 0.1255(2) 0.7003(6) 0.3875(2) 0.0398(9) Uani 1 1 d . . . . .
H8 H 0.1359 0.7321 0.3396 0.048 Uiso 1 1 calc R U . . .
C9 C 0.1017(2) 0.8084(6) 0.4409(2) 0.0401(9) Uani 1 1 d . . . . .
H9 H 0.0938 0.9258 0.4352 0.048 Uiso 1 1 calc R U . . .
C10 C 0.0915(2) 0.7123(6) 0.5044(2) 0.0426(9) Uani 1 1 d . . . . .
H10 H 0.0749 0.7536 0.5483 0.051 Uiso 1 1 calc R U . . .
C11 C 0.1105(2) 0.5440(6) 0.4907(2) 0.0430(9) Uani 1 1 d . . . . .
H11 H 0.1097 0.4524 0.5242 0.052 Uiso 1 1 calc R U . . .
P101 P 0.52921(7) 0.3441(2) 0.23076(7) 0.0566(4) Uani 1 1 d D . . . .
H101 H 0.548(8) 0.193(5) 0.240(8) 0.23(6) Uiso 1 1 d D . . . .
H102 H 0.516(4) 0.397(8) 0.289(4) 0.080(19) Uiso 1 1 d . . . . .
C101 C 0.4126(2) 0.3200(4) 0.18484(19) 0.0277(7) Uani 1 1 d . . . . .
O101 O 0.39122(18) 0.2653(4) 0.11918(16) 0.0449(7) Uani 1 1 d . . . . .
N101 N 0.35647(18) 0.3706(4) 0.22486(16) 0.0260(6) Uani 1 1 d . . . . .
H103 H 0.369(3) 0.408(5) 0.264(3) 0.027(11) Uiso 1 1 d . . . . .
Fe2 Fe 0.17299(3) 0.22056(7) 0.22100(3) 0.02877(14) Uani 1 1 d . . . . .
C102 C 0.2663(2) 0.3770(4) 0.19803(19) 0.0265(6) Uani 1 1 d . . . . .
C103 C 0.2131(2) 0.3112(5) 0.12858(19) 0.0319(7) Uani 1 1 d . . . . .
H3B H 0.2321 0.2459 0.0915 0.038 Uiso 1 1 calc R U . . .
C104 C 0.1271(2) 0.3615(5) 0.1254(2) 0.0395(9) Uani 1 1 d . . . . .
H104 H 0.0782 0.3368 0.0851 0.047 Uiso 1 1 calc R U . . .
C105 C 0.1263(3) 0.4552(5) 0.1924(3) 0.0408(9) Uani 1 1 d . . . . .
H105 H 0.0767 0.5030 0.2047 0.049 Uiso 1 1 calc R U . . .
C106 C 0.2122(2) 0.4649(5) 0.2378(2) 0.0341(8) Uani 1 1 d . . . . .
H106 H 0.2304 0.5197 0.2859 0.041 Uiso 1 1 calc R U . . .
C107 C 0.2308(2) 0.0160(5) 0.2798(2) 0.0364(8) Uani 1 1 d . . . . .
H107 H 0.2907 -0.0104 0.2912 0.044 Uiso 1 1 calc R U . . .
C108 C 0.1682(3) -0.0342(5) 0.2133(2) 0.0390(8) Uani 1 1 d . . . . .
H108 H 0.1789 -0.0994 0.1723 0.047 Uiso 1 1 calc R U . . .
C109 C 0.0876(2) 0.0295(5) 0.2187(2) 0.0404(9) Uani 1 1 d . . . . .
H109 H 0.0343 0.0143 0.1821 0.048 Uiso 1 1 calc R U . . .
C110 C 0.0996(3) 0.1208(5) 0.2886(2) 0.0412(9) Uani 1 1 d . . . . .
H110 H 0.0561 0.1773 0.3069 0.049 Uiso 1 1 calc R U . . .
C111 C 0.1886(3) 0.1118(5) 0.3257(2) 0.0388(8) Uani 1 1 d . . . . .
H111 H 0.2152 0.1617 0.3735 0.047 Uiso 1 1 calc R U . . .

loop_
_atom_site_aniso_label
_atom_site_aniso_U_11
_atom_site_aniso_U_22
_atom_site_aniso_U_33
_atom_site_aniso_U_23
_atom_site_aniso_U_13
_atom_site_aniso_U_12
P1 0.0356(5) 0.0327(5) 0.0361(4) -0.0041(4) 0.0103(4) 0.0023(4)
C1 0.0242(15) 0.0345(18) 0.0209(14) -0.0018(13) 0.0020(11) -0.0036(14)
O1 0.0491(15) 0.0389(15) 0.0220(11) 0.0004(10) 0.0096(10) 0.0002(12)
N1 0.0320(14) 0.0290(15) 0.0218(13) 0.0024(11) 0.0055(11) 0.0033(12)
Fe1 0.0237(2) 0.0283(3) 0.0260(2) 0.0009(2) 0.00297(19) -0.0003(2)
C2 0.0225(14) 0.0312(18) 0.0247(14) -0.0006(13) 0.0033(12) -0.0005(13)
C3 0.0266(15) 0.0328(19) 0.0327(17) 0.0039(14) 0.0063(13) -0.0056(14)
C4 0.0325(17) 0.0251(17) 0.047(2) -0.0028(15) 0.0050(15) -0.0036(15)
C5 0.0367(18) 0.037(2) 0.0329(17) -0.0075(15) 0.0018(14) -0.0010(16)
C6 0.0273(15) 0.0345(18) 0.0226(14) -0.0046(13) 0.0001(12) 0.0002(14)
C7 0.0281(17) 0.042(2) 0.045(2) -0.0056(17) -0.0041(15) -0.0078(16)
C8 0.0288(17) 0.053(2) 0.0328(18) 0.0059(17) -0.0020(14) -0.0054(17)
C9 0.0264(17) 0.040(2) 0.051(2) 0.0103(17) 0.0033(15) 0.0045(16)
C10 0.0216(16) 0.062(3) 0.045(2) 0.0067(19) 0.0107(15) 0.0066(17)
C11 0.0249(16) 0.049(2) 0.051(2) 0.0178(19) 0.0022(15) -0.0065(16)
P101 0.0259(5) 0.1034(11) 0.0401(5) -0.0183(6) 0.0068(4) -0.0002(6)
C101 0.0284(16) 0.0290(17) 0.0254(15) -0.0001(13) 0.0059(12) -0.0028(13)
O101 0.0405(15) 0.061(2) 0.0351(14) -0.0191(13) 0.0124(12) -0.0026(14)
N101 0.0281(14) 0.0319(15) 0.0177(13) -0.0014(11) 0.0050(10) -0.0040(12)
Fe2 0.0223(2) 0.0314(3) 0.0320(3) 0.0050(2) 0.00542(19) -0.0014(2)
C102 0.0291(15) 0.0232(16) 0.0283(15) 0.0023(12) 0.0091(13) -0.0031(13)
C103 0.0317(17) 0.0354(19) 0.0258(15) 0.0071(13) 0.0013(13) -0.0057(15)
C104 0.0330(18) 0.039(2) 0.042(2) 0.0166(17) -0.0001(15) -0.0013(16)
C105 0.0321(18) 0.038(2) 0.054(2) 0.0116(18) 0.0121(17) 0.0079(16)
C106 0.0386(19) 0.0283(18) 0.0392(18) 0.0018(15) 0.0165(16) 0.0009(15)
C107 0.0327(18) 0.0327(19) 0.045(2) 0.0118(16) 0.0114(16) -0.0002(15)
C108 0.044(2) 0.0314(19) 0.042(2) 0.0061(16) 0.0109(16) -0.0021(17)
C109 0.0306(18) 0.039(2) 0.049(2) 0.0071(17) 0.0039(16) -0.0132(16)
C110 0.0362(19) 0.039(2) 0.054(2) 0.0045(18) 0.0216(18) -0.0043(17)
C111 0.044(2) 0.040(2) 0.0331(18) 0.0067(16) 0.0119(16) -0.0056(17)

loop_
_atom_type_symbol
_atom_type_description
_atom_type_scat_dispersion_real
_atom_type_scat_dispersion_imag
_atom_type_scat_source
C C 0.0181 0.0091 'International Tables Vol C Tables 4.2.6.8 and 6.1.1.4'
H H 0.0000 0.0000 'International Tables Vol C Tables 4.2.6.8 and 6.1.1.4'
N N 0.0311 0.0180 'International Tables Vol C Tables 4.2.6.8 and 6.1.1.4'
O O 0.0492 0.0322 'International Tables Vol C Tables 4.2.6.8 and 6.1.1.4'
Fe Fe -1.1336 3.1974 'International Tables Vol C Tables 4.2.6.8 and 6.1.1.4'
P P 0.2955 0.4335 'International Tables Vol C Tables 4.2.6.8 and 6.1.1.4'

loop_
_geom_angle_atom_site_label_1
_geom_angle_atom_site_label_2
_geom_angle_atom_site_label_3
_geom_angle
_geom_angle_site_symmetry_1
_geom_angle_site_symmetry_3
_geom_angle_publ_flag
C1 P1 H1 93(3) . . ?
C1 P1 H2 96(3) . . ?
H1 P1 H2 99(5) . . ?
O1 C1 N1 123.1(3) . . ?
O1 C1 P1 120.8(2) . . ?
N1 C1 P1 115.9(3) . . ?
C1 N1 C2 127.4(3) . . ?
C1 N1 H3 118(3) . . ?
C2 N1 H3 114(3) . . ?
C4 Fe1 C9 105.32(17) . . ?
C4 Fe1 C11 161.62(17) . . ?
C9 Fe1 C11 68.31(16) . . ?
C4 Fe1 C5 40.96(16) . . ?
C9 Fe1 C5 118.52(17) . . ?
C11 Fe1 C5 125.53(17) . . ?
C4 Fe1 C10 123.64(18) . . ?
C9 Fe1 C10 40.63(16) . . ?
C11 Fe1 C10 40.52(18) . . ?
C5 Fe1 C10 106.52(17) . . ?
C4 Fe1 C8 118.69(17) . . ?
C9 Fe1 C8 40.35(17) . . ?
C11 Fe1 C8 68.38(16) . . ?
C5 Fe1 C8 153.31(18) . . ?
C10 Fe1 C8 68.13(16) . . ?
C4 Fe1 C6 68.47(15) . . ?
C9 Fe1 C6 154.36(16) . . ?
C11 Fe1 C6 109.37(15) . . ?
C5 Fe1 C6 40.54(15) . . ?
C10 Fe1 C6 120.77(15) . . ?
C8 Fe1 C6 164.62(16) . . ?
C4 Fe1 C7 154.50(17) . . ?
C9 Fe1 C7 68.05(18) . . ?
C11 Fe1 C7 40.91(17) . . ?
C5 Fe1 C7 164.08(17) . . ?
C10 Fe1 C7 68.28(18) . . ?
C8 Fe1 C7 40.41(17) . . ?
C6 Fe1 C7 128.01(16) . . ?
C4 Fe1 C3 40.83(15) . . ?
C9 Fe1 C3 123.81(16) . . ?
C11 Fe1 C3 156.94(17) . . ?
C5 Fe1 C3 68.88(15) . . ?
C10 Fe1 C3 160.78(18) . . ?
C8 Fe1 C3 107.12(15) . . ?
C6 Fe1 C3 68.64(14) . . ?
C7 Fe1 C3 121.02(16) . . ?
C4 Fe1 C2 67.80(15) . . ?
C9 Fe1 C2 162.08(15) . . ?
C11 Fe1 C2 123.24(16) . . ?
C5 Fe1 C2 67.92(14) . . ?
C10 Fe1 C2 156.92(16) . . ?
C8 Fe1 C2 127.00(15) . . ?
C6 Fe1 C2 40.47(13) . . ?
C7 Fe1 C2 110.59(15) . . ?
C3 Fe1 C2 40.32(14) . . ?
N1 C2 C3 130.1(3) . . ?
N1 C2 C6 121.0(3) . . ?
C3 C2 C6 108.7(3) . . ?
N1 C2 Fe1 131.3(2) . . ?
C3 C2 Fe1 69.16(19) . . ?
C6 C2 Fe1 69.00(18) . . ?
C2 C3 C4 107.0(3) . . ?
C2 C3 Fe1 70.52(19) . . ?
C4 C3 Fe1 68.8(2) . . ?
C2 C3 H3A 126.5 . . ?
C4 C3 H3A 126.5 . . ?
Fe1 C3 H3A 125.8 . . ?
C3 C4 C5 108.7(3) . . ?
C3 C4 Fe1 70.4(2) . . ?
C5 C4 Fe1 69.9(2) . . ?
C3 C4 H4 125.7 . . ?
C5 C4 H4 125.7 . . ?
Fe1 C4 H4 125.6 . . ?
C6 C5 C4 107.7(3) . . ?
C6 C5 Fe1 70.0(2) . . ?
C4 C5 Fe1 69.1(2) . . ?
C6 C5 H5 126.2 . . ?
C4 C5 H5 126.2 . . ?
Fe1 C5 H5 126.3 . . ?
C5 C6 C2 107.8(3) . . ?
C5 C6 Fe1 69.5(2) . . ?
C2 C6 Fe1 70.53(19) . . ?
C5 C6 H6 126.1 . . ?
C2 C6 H6 126.1 . . ?
Fe1 C6 H6 125.5 . . ?
C8 C7 C11 107.7(4) . . ?
C8 C7 Fe1 69.8(2) . . ?
C11 C7 Fe1 69.2(2) . . ?
C8 C7 H7 126.1 . . ?
C11 C7 H7 126.1 . . ?
Fe1 C7 H7 126.5 . . ?
C9 C8 C7 108.1(3) . . ?
C9 C8 Fe1 69.4(2) . . ?
C7 C8 Fe1 69.8(2) . . ?
C9 C8 H8 125.9 . . ?
C7 C8 H8 125.9 . . ?
Fe1 C8 H8 126.4 . . ?
C8 C9 C10 108.5(4) . . ?
C8 C9 Fe1 70.3(2) . . ?
C10 C9 Fe1 70.0(2) . . ?
C8 C9 H9 125.8 . . ?
C10 C9 H9 125.8 . . ?
Fe1 C9 H9 125.5 . . ?
C11 C10 C9 107.9(4) . . ?
C11 C10 Fe1 69.5(2) . . ?
C9 C10 Fe1 69.4(2) . . ?
C11 C10 H10 126.1 . . ?
C9 C10 H10 126.1 . . ?
Fe1 C10 H10 126.6 . . ?
C10 C11 C7 107.8(4) . . ?
C10 C11 Fe1 69.9(2) . . ?
C7 C11 Fe1 69.9(2) . . ?
C10 C11 H11 126.1 . . ?
C7 C11 H11 126.1 . . ?
Fe1 C11 H11 125.6 . . ?
C101 P101 H101 98(6) . . ?
C101 P101 H102 93(3) . . ?
H101 P101 H102 108(6) . . ?
O101 C101 N101 123.8(3) . . ?
O101 C101 P101 118.9(3) . . ?
N101 C101 P101 117.2(2) . . ?
C101 N101 C102 126.0(3) . . ?
C101 N101 H103 124(3) . . ?
C102 N101 H103 110(3) . . ?
C111 Fe2 C105 125.71(18) . . ?
C111 Fe2 C110 40.77(17) . . ?
C105 Fe2 C110 106.45(17) . . ?
C111 Fe2 C104 162.99(16) . . ?
C105 Fe2 C104 40.79(18) . . ?
C110 Fe2 C104 125.22(17) . . ?
C111 Fe2 C109 68.45(16) . . ?
C105 Fe2 C109 118.82(17) . . ?
C110 Fe2 C109 40.91(17) . . ?
C104 Fe2 C109 107.04(16) . . ?
C111 Fe2 C108 68.34(17) . . ?
C105 Fe2 C108 153.56(18) . . ?
C110 Fe2 C108 68.47(17) . . ?
C104 Fe2 C108 119.59(18) . . ?
C109 Fe2 C108 40.34(16) . . ?
C111 Fe2 C107 40.45(16) . . ?
C105 Fe2 C107 163.65(18) . . ?
C110 Fe2 C107 68.38(16) . . ?
C104 Fe2 C107 154.78(17) . . ?
C109 Fe2 C107 68.17(16) . . ?
C108 Fe2 C107 40.69(16) . . ?
C111 Fe2 C103 155.24(15) . . ?
C105 Fe2 C103 68.65(16) . . ?
C110 Fe2 C103 162.83(16) . . ?
C104 Fe2 C103 40.55(15) . . ?
C109 Fe2 C103 125.74(16) . . ?
C108 Fe2 C103 108.14(16) . . ?
C107 Fe2 C103 120.81(15) . . ?
C111 Fe2 C106 107.75(16) . . ?
C105 Fe2 C106 40.64(16) . . ?
C110 Fe2 C106 118.87(16) . . ?
C104 Fe2 C106 68.51(17) . . ?
C109 Fe2 C106 153.45(16) . . ?
C108 Fe2 C106 164.81(16) . . ?
C107 Fe2 C106 126.99(16) . . ?
C103 Fe2 C106 68.87(14) . . ?
C111 Fe2 C102 120.67(15) . . ?
C105 Fe2 C102 68.18(15) . . ?
C110 Fe2 C102 154.34(16) . . ?
C104 Fe2 C102 68.07(14) . . ?
C109 Fe2 C102 164.01(15) . . ?
C108 Fe2 C102 127.55(15) . . ?
C107 Fe2 C102 109.34(14) . . ?
C103 Fe2 C102 40.78(13) . . ?
C106 Fe2 C102 40.67(13) . . ?
N101 C102 C106 122.4(3) . . ?
N101 C102 C103 129.1(3) . . ?
C106 C102 C103 108.4(3) . . ?
N101 C102 Fe2 129.7(2) . . ?
C106 C102 Fe2 69.4(2) . . ?
C103 C102 Fe2 69.26(19) . . ?
C104 C103 C102 107.3(3) . . ?
C104 C103 Fe2 69.4(2) . . ?
C102 C103 Fe2 69.96(18) . . ?
C104 C103 H3B 126.3 . . ?
C102 C103 H3B 126.3 . . ?
Fe2 C103 H3B 125.9 . . ?
C103 C104 C105 108.6(3) . . ?
C103 C104 Fe2 70.1(2) . . ?
C105 C104 Fe2 69.5(2) . . ?
C103 C104 H104 125.7 . . ?
C105 C104 H104 125.7 . . ?
Fe2 C104 H104 126.3 . . ?
C106 C105 C104 108.3(3) . . ?
C106 C105 Fe2 70.2(2) . . ?
C104 C105 Fe2 69.7(2) . . ?
C106 C105 H105 125.9 . . ?
C104 C105 H105 125.9 . . ?
Fe2 C105 H105 125.9 . . ?
C105 C106 C102 107.4(3) . . ?
C105 C106 Fe2 69.2(2) . . ?
C102 C106 Fe2 69.9(2) . . ?
C105 C106 H106 126.3 . . ?
C102 C106 H106 126.3 . . ?
Fe2 C106 H106 126.2 . . ?
C111 C107 C108 108.0(3) . . ?
C111 C107 Fe2 69.4(2) . . ?
C108 C107 Fe2 69.6(2) . . ?
C111 C107 H107 126.0 . . ?
C108 C107 H107 126.0 . . ?
Fe2 C107 H107 126.6 . . ?
C109 C108 C107 108.0(4) . . ?
C109 C108 Fe2 69.7(2) . . ?
C107 C108 Fe2 69.7(2) . . ?
C109 C108 H108 126.0 . . ?
C107 C108 H108 126.0 . . ?
Fe2 C108 H108 126.1 . . ?
C108 C109 C110 108.3(4) . . ?
C108 C109 Fe2 69.9(2) . . ?
C110 C109 Fe2 69.5(2) . . ?
C108 C109 H109 125.9 . . ?
C110 C109 H109 125.9 . . ?
Fe2 C109 H109 126.3 . . ?
C111 C110 C109 107.4(3) . . ?
C111 C110 Fe2 69.5(2) . . ?
C109 C110 Fe2 69.6(2) . . ?
C111 C110 H110 126.3 . . ?
C109 C110 H110 126.3 . . ?
Fe2 C110 H110 126.2 . . ?
C107 C111 C110 108.4(4) . . ?
C107 C111 Fe2 70.1(2) . . ?
C110 C111 Fe2 69.8(2) . . ?
C107 C111 H111 125.8 . . ?
C110 C111 H111 125.8 . . ?
Fe2 C111 H111 125.9 . . ?

loop_
_geom_bond_atom_site_label_1
_geom_bond_atom_site_label_2
_geom_bond_distance
_geom_bond_site_symmetry_2
_geom_bond_publ_flag
P1 C1 1.859(4) . ?
P1 H1 1.29(7) . ?
P1 H2 1.37(9) . ?
C1 O1 1.240(4) . ?
C1 N1 1.343(4) . ?
N1 C2 1.404(5) . ?
N1 H3 0.82(5) . ?
Fe1 C4 2.030(4) . ?
Fe1 C9 2.035(4) . ?
Fe1 C11 2.038(4) . ?
Fe1 C5 2.041(4) . ?
Fe1 C10 2.044(4) . ?
Fe1 C8 2.047(4) . ?
Fe1 C6 2.048(3) . ?
Fe1 C7 2.048(4) . ?
Fe1 C3 2.050(3) . ?
Fe1 C2 2.068(3) . ?
C2 C3 1.419(5) . ?
C2 C6 1.424(4) . ?
C3 C4 1.423(5) . ?
C3 H3A 0.9500 . ?
C4 C5 1.425(6) . ?
C4 H4 0.9500 . ?
C5 C6 1.417(5) . ?
C5 H5 0.9500 . ?
C6 H6 0.9500 . ?
C7 C8 1.414(6) . ?
C7 C11 1.428(6) . ?
C7 H7 0.9500 . ?
C8 C9 1.408(6) . ?
C8 H8 0.9500 . ?
C9 C10 1.416(6) . ?
C9 H9 0.9500 . ?
C10 C11 1.413(7) . ?
C10 H10 0.9500 . ?
C11 H11 0.9500 . ?
P101 C101 1.856(3) . ?
P101 H101 1.24(2) . ?
P101 H102 1.20(6) . ?
C101 O101 1.228(4) . ?
C101 N101 1.337(4) . ?
N101 C102 1.405(4) . ?
N101 H103 0.74(5) . ?
Fe2 C111 2.034(4) . ?
Fe2 C105 2.038(4) . ?
Fe2 C110 2.038(4) . ?
Fe2 C104 2.040(4) . ?
Fe2 C109 2.040(4) . ?
Fe2 C108 2.042(4) . ?
Fe2 C107 2.044(4) . ?
Fe2 C103 2.049(3) . ?
Fe2 C106 2.052(4) . ?
Fe2 C102 2.058(3) . ?
C102 C106 1.428(5) . ?
C102 C103 1.431(5) . ?
C103 C104 1.417(5) . ?
C103 H3B 0.9500 . ?
C104 C105 1.421(6) . ?
C104 H104 0.9500 . ?
C105 C106 1.420(6) . ?
C105 H105 0.9500 . ?
C106 H106 0.9500 . ?
C107 C111 1.410(6) . ?
C107 C108 1.421(6) . ?
C107 H107 0.9500 . ?
C108 C109 1.408(6) . ?
C108 H108 0.9500 . ?
C109 C110 1.425(6) . ?
C109 H109 0.9500 . ?
C110 C111 1.419(6) . ?
C110 H110 0.9500 . ?
C111 H111 0.9500 . ?
